data_2003626
loop_
_publ_author_name
'Dupont, L.'
'Pirotte, B.'
'de Tullio, P.'
'Masereel, B.'
'Delarge, J.'

_publ_section_title
;
 3-Amino-4<i>H</i>-pyrido[4,3-<i>e</i>]-1,2,4-thiadiazine 1,1-Dioxide
 Monohydrate and
 3-<i>tert</i>-Butyl-4<i>H</i>-pyrido[4,3-<i>e</i>]-1,2,4-thiadiazine
 1,1-Dioxide
;
_journal_issue 7
_journal_name_full 'Acta Crystallographica Section C'
_journal_page_first 1385
_journal_page_last 1388
_journal_paper_doi 10.1107/S0108270195000278
_journal_volume 51
_journal_year 1995
_chemical_compound_source 'Lab. of Medicinal Chemistry, Li\`ege'
_chemical_formula_sum 'C10 H13 N3 O2 S'
_chemical_formula_weight 239.29
_chemical_name_systematic
;
 3-tert butyl-4H-pyrido[4,3-e]-1,2,4-thiadiazine 1,1-dioxide
;
_space_group_IT_number 14
_symmetry_cell_setting monoclinic
_symmetry_space_group_name_Hall '-P 2yab'
_symmetry_space_group_name_H-M 'P 1 21/a 1'
_audit_creation_method SHELXL
_cell_angle_alpha 90.00
_cell_angle_beta 108.00(10)
_cell_angle_gamma 90.00
_cell_formula_units_Z 4
_cell_length_a 9.802(9)
_cell_length_b 11.682(9)
_cell_length_c 10.384(16)
_cell_measurement_reflns_used 24
_cell_measurement_temperature 293(2)
_cell_measurement_theta_max 39.93
_cell_measurement_theta_min 24.47
_cell_volume 1131(2)
_computing_cell_refinement 'DIF4 (Stoe & Cie, 1988a)'
_computing_data_collection 'DIF4 (Stoe & Cie, 1988a)'
_computing_data_reduction 'REDU4 (Stoe & Cie, 1988b)'
_computing_molecular_graphics 'ORTEPII (Johnson, 1976)'
_computing_publication_material SHELXL-93
_computing_structure_refinement 'SHELXL-93 (Sheldrick, 1993)'
_computing_structure_solution 'SHELXS-86 (Sheldrick, 1985)'
_diffrn_ambient_temperature 293(2)
_diffrn_measurement_device 'Stoe Siemens AED 4-circle diffractometer'
_diffrn_measurement_method \w
_diffrn_radiation_monochromator graphite
_diffrn_radiation_source 'fine-focus sealed tube'
_diffrn_radiation_type CuK\a
_diffrn_radiation_wavelength 1.5418
_diffrn_reflns_av_R_equivalents 0.0
_diffrn_reflns_av_sigmaI/netI 0.0162
_diffrn_reflns_limit_h_max 10
_diffrn_reflns_limit_h_min 0
_diffrn_reflns_limit_k_max 12
_diffrn_reflns_limit_k_min 0
_diffrn_reflns_limit_l_max 10
_diffrn_reflns_limit_l_min -11
_diffrn_reflns_number 1566
_diffrn_reflns_theta_max 59.08
_diffrn_reflns_theta_min 4.48
_diffrn_standards_decay_% 3.5
_diffrn_standards_interval_time '60 min'
_diffrn_standards_number 2
_exptl_absorpt_coefficient_mu 2.477
_exptl_absorpt_correction_T_max 0.6191
_exptl_absorpt_correction_T_min 0.3774
_exptl_absorpt_correction_type 'semi-empirical (\y scan)'
_exptl_crystal_colour colourless
_exptl_crystal_density_diffrn 1.405
_exptl_crystal_description prism
_exptl_crystal_F_000 504
_exptl_crystal_size_max 0.38
_exptl_crystal_size_mid 0.38
_exptl_crystal_size_min 0.15
_refine_diff_density_max 0.348
_refine_diff_density_min -0.379
_refine_ls_extinction_coef 0.0151(13)
_refine_ls_extinction_method 'SHELXL93 (Sheldrick, 1993)'
_refine_ls_goodness_of_fit_all 1.103
_refine_ls_goodness_of_fit_obs 1.160
_refine_ls_hydrogen_treatment
;H atoms were
constrained  and included as riding atoms,  except for the 4H- atom,
which was kept fixed
;
_refine_ls_matrix_type full
_refine_ls_number_parameters 151
_refine_ls_number_reflns 1566
_refine_ls_number_restraints 0
_refine_ls_restrained_S_all 1.103
_refine_ls_restrained_S_obs 1.160
_refine_ls_R_factor_all 0.0489
_refine_ls_R_factor_obs 0.0443
_refine_ls_shift/esd_max 0.000
_refine_ls_shift/esd_mean 0.000
_refine_ls_structure_factor_coef Fsqd
_refine_ls_weighting_details 'w = 1/[\s^2^(Fo^2^)+(0.0785P)^2^+0.6684P]'
_refine_ls_weighting_scheme calc
_refine_ls_wR_factor_all 0.1297
_refine_ls_wR_factor_obs 0.1276
_reflns_number_observed 1388
_reflns_number_total 1566
_reflns_observed_criterion >2sigma(I)
_cod_data_source_file ab1238.cif
_cod_data_source_block c10h13-7
_cod_depositor_comments
;
The following automatic conversions were performed:

'_refine_ls_weighting_scheme' value 'calc w =
1/[\s^2^(Fo^2^)+(0.0785P)^2^+0.6684P]' was changed to 'calc'. New tag
'_refine_ls_weighting_details' was created. The value of the new tag
was set to 'w = 1/[\s^2^(Fo^2^)+(0.0785P)^2^+0.6684P]'.

Automatic conversion script
Id: cif_fix_values 3143 2015-03-26 13:38:13Z robertas 
;
_cod_original_cell_volume 1131.(2)
_cod_original_sg_symbol_H-M 'P 21/a'
_cod_database_code 2003626

loop_
_symmetry_equiv_pos_as_xyz
'x, y, z'
'-x+1/2, y+1/2, -z'
'-x, -y, -z'
'x-1/2, -y-1/2, z'

loop_
_atom_site_aniso_label
_atom_site_aniso_U_11
_atom_site_aniso_U_12
_atom_site_aniso_U_13
_atom_site_aniso_U_22
_atom_site_aniso_U_23
_atom_site_aniso_U_33
S1 0.0340(5) 0.0020(3) 0.0064(3) 0.0382(5) -0.0012(3) 0.0382(5)
N2 0.0430(13) 0.0046(11) 0.0090(11) 0.0489(14) -0.0038(11) 0.0336(13)
C3 0.0351(14) -0.0017(12) 0.0079(11) 0.0386(15) -0.0018(12) 0.0327(14)
N4 0.0486(14) 0.0087(10) 0.0035(10) 0.0404(13) -0.0021(10) 0.0316(13)
C5 0.0359(14) -0.0003(12) 0.0046(11) 0.043(2) -0.0017(11) 0.0286(14)
C6 0.054(2) 0.0123(15) 0.0061(13) 0.055(2) -0.0047(14) 0.037(2)
C7 0.064(2) 0.011(2) 0.0116(15) 0.070(2) -0.006(2) 0.034(2)
N8 0.069(2) 0.0062(14) 0.0094(12) 0.067(2) 0.0003(13) 0.0337(13)
C9 0.052(2) 0.0060(14) 0.0038(14) 0.053(2) 0.0062(14) 0.039(2)
C10 0.0332(14) -0.0028(11) 0.0038(11) 0.0401(15) 0.0000(12) 0.0311(14)
C11 0.043(2) 0.0005(13) 0.0059(12) 0.049(2) 0.0005(12) 0.0282(14)
C12 0.048(2) -0.022(3) -0.003(2) 0.188(5) 0.020(3) 0.049(2)
C13 0.155(5) 0.059(3) -0.002(2) 0.113(4) -0.014(2) 0.036(2)
C14 0.124(4) -0.025(3) 0.000(2) 0.078(3) 0.017(2) 0.047(2)
O1 0.0571(13) 0.0010(9) 0.0083(10) 0.0392(12) -0.0011(9) 0.0526(12)
O2 0.0367(11) -0.0008(10) 0.0159(10) 0.0618(13) -0.0053(11) 0.0603(13)

loop_
_atom_site_label
_atom_site_occupancy
_atom_site_fract_x
_atom_site_fract_y
_atom_site_fract_z
_atom_site_U_iso_or_equiv
_atom_site_thermal_displace_type
_atom_site_calc_flag
_atom_site_refinement_flags
_atom_site_type_symbol
S1 1 0.03391(7) 0.74648(6) 0.47417(7) 0.0379(3) Uani d . S
N2 1 0.1468(2) 0.7118(2) 0.6157(2) 0.0425(6) Uani d . N
C3 1 0.2240(3) 0.6198(2) 0.6332(3) 0.0360(6) Uani d . C
N4 1 0.2310(2) 0.5483(2) 0.5326(2) 0.0422(6) Uani d . N
H4 1 0.2928 0.4837 0.5600 0.072(6) Uiso d . H
C5 1 0.1687(3) 0.5710(2) 0.3972(3) 0.0370(7) Uani d . C
C6 1 0.1943(3) 0.5007(3) 0.2987(3) 0.0505(8) Uani d . C
H6 1 0.2498(3) 0.4349(3) 0.3223(3) 0.072(6) Uiso calc R H
C7 1 0.1354(3) 0.5315(3) 0.1669(3) 0.0569(9) Uani d . C
H7 1 0.1514(3) 0.4835(3) 0.1016(3) 0.072(6) Uiso calc R H
N8 1 0.0563(3) 0.6251(3) 0.1236(2) 0.0582(7) Uani d . N
C9 1 0.0312(3) 0.6893(3) 0.2179(3) 0.0504(8) Uani d . C
H9 1 -0.0241(3) 0.7549(3) 0.1906(3) 0.072(6) Uiso calc R H
C10 1 0.0818(3) 0.6656(2) 0.3552(3) 0.0362(7) Uani d . C
C11 1 0.3170(3) 0.5889(2) 0.7748(3) 0.0414(7) Uani d . C
C12 1 0.4725(4) 0.5908(5) 0.7787(4) 0.099(2) Uani d . C
H121 1 0.4989(13) 0.6673(8) 0.7623(41) 0.154(8) Uiso calc R H
H122 1 0.4854(10) 0.5405(27) 0.7102(29) 0.154(8) Uiso calc R H
H123 1 0.5320(5) 0.5657(35) 0.8661(15) 0.154(8) Uiso calc R H
C13 1 0.2895(6) 0.6703(4) 0.8771(4) 0.108(2) Uani d . C
H131 1 0.3284(38) 0.7442(11) 0.8679(28) 0.154(8) Uiso calc R H
H132 1 0.3346(39) 0.6416(19) 0.9668(4) 0.154(8) Uiso calc R H
H133 1 0.1881(7) 0.6769(27) 0.8616(27) 0.154(8) Uiso calc R H
C14 1 0.2787(5) 0.4693(4) 0.8082(4) 0.0890(14) Uani d . C
H141 1 0.1860(18) 0.4704(7) 0.8215(36) 0.154(8) Uiso calc R H
H142 1 0.3491(22) 0.4432(13) 0.8895(21) 0.154(8) Uiso calc R H
H143 1 0.2767(38) 0.4186(7) 0.7349(17) 0.154(8) Uiso calc R H
O1 1 0.0519(2) 0.8658(2) 0.4514(2) 0.0516(6) Uani d . O
O2 1 -0.1059(2) 0.7128(2) 0.4749(2) 0.0527(6) Uani d . O

loop_
_atom_type_symbol
_atom_type_description
_atom_type_scat_source
_atom_type_scat_dispersion_real
_atom_type_scat_dispersion_imag
C C 'International Tables Vol C Tables 4.2.6.8 and 6.1.1.4' 0.0181 0.009
H H 'International Tables Vol C Tables 4.2.6.8 and 6.1.1.4' 0.0000 0.000
N N 'International Tables Vol C Tables 4.2.6.8 and 6.1.1.4' 0.0311 0.018
O O 'International Tables Vol C Tables 4.2.6.8 and 6.1.1.4' 0.0492 0.032
S S 'International Tables Vol C Tables 4.2.6.8 and 6.1.1.4' 0.3331 0.556

loop_
_geom_angle_atom_site_label_1
_geom_angle_atom_site_label_2
_geom_angle_atom_site_label_3
_geom_angle
_geom_angle_publ_flag
O2 S1 O1 115.84(13) yes
O2 S1 N2 108.6(2) yes
O1 S1 N2 108.25(13) yes
O2 S1 C10 108.99(14) yes
O1 S1 C10 109.79(14) yes
N2 S1 C10 104.8(2) yes
C3 N2 S1 123.3(2) yes
N2 C3 N4 124.7(2) yes
N2 C3 C11 119.0(2) yes
N4 C3 C11 116.3(2) yes
C3 N4 C5 123.9(2) yes
C3 N4 H4 115.9 ?
C5 N4 H4 119.8 ?
N4 C5 C10 120.8(2) yes
N4 C5 C6 120.9(3) yes
C10 C5 C6 118.3(3) yes
C7 C6 C5 117.8(3) yes
C7 C6 H6 121.1 ?
C5 C6 H6 121.1 ?
N8 C7 C6 125.3(3) yes
N8 C7 H7 117.4 ?
C6 C7 H7 117.4 ?
C9 N8 C7 116.0(3) yes
N8 C9 C10 124.2(3) yes
N8 C9 H9 117.9 ?
C10 C9 H9 117.9 ?
C5 C10 C9 118.3(3) yes
C5 C10 S1 119.2(2) yes
C9 C10 S1 122.4(2) yes
C13 C11 C12 111.7(4) yes
C13 C11 C14 108.0(3) yes
C12 C11 C14 109.1(3) yes
C13 C11 C3 110.3(3) yes
C12 C11 C3 108.8(3) yes
C14 C11 C3 108.9(2) yes
C11 C12 H121 109.5 ?
C11 C12 H122 109.5 ?
H121 C12 H122 109.5 ?
C11 C12 H123 109.5 ?
H121 C12 H123 109.5 ?
H122 C12 H123 109.5 ?
C11 C13 H131 109.5 ?
C11 C13 H132 109.5 ?
H131 C13 H132 109.5 ?
C11 C13 H133 109.5 ?
H131 C13 H133 109.5 ?
H132 C13 H133 109.5 ?
C11 C14 H141 109.5 ?
C11 C14 H142 109.5 ?
H141 C14 H142 109.5 ?
C11 C14 H143 109.5 ?
H141 C14 H143 109.5 ?
H142 C14 H143 109.5 ?

loop_
_geom_bond_atom_site_label_1
_geom_bond_atom_site_label_2
_geom_bond_distance
_geom_bond_publ_flag
S1 O2 1.428(2) yes
S1 O1 1.434(2) yes
S1 N2 1.595(3) yes
S1 C10 1.731(3) yes
N2 C3 1.295(4) yes
C3 N4 1.356(4) yes
C3 C11 1.515(4) yes
N4 C5 1.375(4) yes
N4 H4 0.95 ?
C5 C10 1.381(4) yes
C5 C6 1.393(4) yes
C6 C7 1.359(5) yes
C6 H6 0.93 ?
C7 N8 1.335(4) yes
C7 H7 0.93 ?
N8 C9 1.316(4) yes
C9 C10 1.385(4) yes
C9 H9 0.93 ?
C11 C13 1.511(5) yes
C11 C12 1.513(5) yes
C11 C14 1.514(5) yes
C12 H121 0.96 ?
C12 H122 0.96 ?
C12 H123 0.96 ?
C13 H131 0.96 ?
C13 H132 0.96 ?
C13 H133 0.96 ?
C14 H141 0.96 ?
C14 H142 0.96 ?
C14 H143 0.96 ?

loop_
_geom_torsion_atom_site_label_1
_geom_torsion_atom_site_label_2
_geom_torsion_atom_site_label_3
_geom_torsion_atom_site_label_4
_geom_torsion
_geom_torsion_publ_flag
O2 S1 N2 C3 98.4(3) yes
O1 S1 N2 C3 -135.1(2) yes
C10 S1 N2 C3 -18.0(3) yes
S1 N2 C3 N4 7.5(4) yes
S1 N2 C3 C11 -173.9(2) yes
N2 C3 N4 C5 7.4(4) yes
C11 C3 N4 C5 -171.2(2) yes
C3 N4 C5 C10 -6.4(4) yes
C3 N4 C5 C6 172.2(3) ?
N4 C5 C6 C7 -176.7(3) ?
C10 C5 C6 C7 1.9(4) ?
C5 C6 C7 N8 1.1(5) ?
C6 C7 N8 C9 -2.2(5) ?
C7 N8 C9 C10 0.3(5) ?
N4 C5 C10 C9 175.0(3) ?
C6 C5 C10 C9 -3.6(4) ?
N4 C5 C10 S1 -7.7(3) yes
C6 C5 C10 S1 173.7(2) ?
N8 C9 C10 C5 2.6(5) ?
N8 C9 C10 S1 -174.7(2) ?
O2 S1 C10 C5 -98.3(2) yes
O1 S1 C10 C5 133.9(2) yes
N2 S1 C10 C5 17.8(2) yes
O2 S1 C10 C9 79.0(3) ?
O1 S1 C10 C9 -48.9(3) ?
N2 S1 C10 C9 -164.9(2) ?
N2 C3 C11 C13 5.8(4) yes
N4 C3 C11 C13 -175.5(3) yes
N2 C3 C11 C12 -117.0(4) yes
N4 C3 C11 C12 61.7(4) yes
N2 C3 C11 C14 124.2(3) yes
N4 C3 C11 C14 -57.1(4) yes

loop_
_cod_related_entry_id
_cod_related_entry_database
_cod_related_entry_code
1 ChemSpider 8665580
